data_1547421
loop_
_publ_author_name
'Anuradha R. Pallipurath'
'Jonathan M. Skelton'
'Mark R. Warren'
'Naghmeh Kamali'
'Patrick McArdle'
'Andrea Erxleben'

_publ_section_title
;
 Sulfamerazine: Understanding the Influence of Slip Planes in the
 Polymorphic Phase Transformation through X-Ray Crystallographic Studies
 and ab Initio Lattice Dynamics
;
_journal_name_full 'Molecular Pharmaceutics'
_journal_page_first 3735
_journal_page_last 3748
_journal_paper_doi 10.1021/acs.molpharmaceut.5b00504
_journal_volume 12
_journal_year 2015
_chemical_absolute_configuration ad
_chemical_formula_moiety 'C11 H12 N4 O2 S'
_chemical_formula_sum 'C11 H12 N4 O2 S'
_chemical_formula_weight 264.31
_chemical_name_common Sulfamerazine
_chemical_name_systematic 4-amino-N-(4-methylpyrimidin-2-yl)
_space_group_crystal_system orthorhombic
_space_group_IT_number 33
_space_group_name_Hall 'P 2c -2n'
_space_group_name_H-M_alt 'P n a 21'
_symmetry_space_group_name_Hall 'P 2c -2n'
_symmetry_space_group_name_H-M 'P n a 21'
_atom_sites_solution_hydrogens mixed
_cell_angle_alpha 90
_cell_angle_beta 90
_cell_angle_gamma 90
_cell_formula_units_Z 8
_cell_length_a 14.48140(10)
_cell_length_b 8.19930(10)
_cell_length_c 21.8844(3)
_cell_measurement_reflns_used 10946
_cell_measurement_temperature 230
_cell_measurement_theta_max 29.4930
_cell_measurement_theta_min 2.5600
_cell_volume 2598.50(5)
_computing_cell_refinement
;
CrysAlisPro, Agilent Technologies,
Version 1.171.37.35 (release 13-08-2014 CrysAlis171 .NET)
(compiled Aug 13 2014,18:06:01)
;
_computing_data_collection
;
CrysAlisPro, Agilent Technologies,
Version 1.171.37.35 (release 13-08-2014 CrysAlis171 .NET)
(compiled Aug 13 2014,18:06:01)
;
_computing_data_reduction
;
CrysAlisPro, Agilent Technologies,
Version 1.171.37.35 (release 13-08-2014 CrysAlis171 .NET)
(compiled Aug 13 2014,18:06:01)
;
_computing_molecular_graphics OSCAIL
_computing_structure_refinement 'SHELXL-2014/7 (Sheldrick, 2014)'
_computing_structure_solution SHELXT
_diffrn_ambient_temperature 230
_diffrn_measured_fraction_theta_full 0.998
_diffrn_measured_fraction_theta_max 0.998
_diffrn_measurement_device 'CrystalLogic Kappa (3 circle)'
_diffrn_measurement_device_type 'Rigaku Saturn724+ (2x2 bin mode)'
_diffrn_measurement_method
;
omega rotation with 1 degree frames
;
_diffrn_measurement_specimen_support 'MiTeGen loop'
_diffrn_radiation_monochromator 'double crystal Silicon 111'
_diffrn_radiation_source 'Diamond Light Source Beamline I19'
_diffrn_radiation_type Synchrotron
_diffrn_radiation_wavelength 0.68890
_diffrn_reflns_av_R_equivalents 0.0455
_diffrn_reflns_av_unetI/netI 0.0444
_diffrn_reflns_Laue_measured_fraction_full 0.998
_diffrn_reflns_Laue_measured_fraction_max 0.998
_diffrn_reflns_limit_h_max 20
_diffrn_reflns_limit_h_min -13
_diffrn_reflns_limit_k_max 11
_diffrn_reflns_limit_k_min -11
_diffrn_reflns_limit_l_max 27
_diffrn_reflns_limit_l_min -31
_diffrn_reflns_number 23484
_diffrn_reflns_point_group_measured_fraction_full 0.988
_diffrn_reflns_point_group_measured_fraction_max 0.968
_diffrn_reflns_theta_full 24.415
_diffrn_reflns_theta_max 29.466
_diffrn_reflns_theta_min 1.804
_exptl_absorpt_coefficient_mu 0.249
_exptl_absorpt_correction_T_max 1.00000
_exptl_absorpt_correction_T_min 0.97876
_exptl_absorpt_correction_type multi-scan
_exptl_absorpt_process_details
;
CrysAlisPro, Agilent Technologies,
Version 1.171.36.28 (release 01-02-2013 CrysAlis171 .NET)
Empirical absorption correction using spherical harmonics,
implemented in SCALE3 ABSPACK scaling algorithm.
;
_exptl_crystal_colour Colourless
_exptl_crystal_density_diffrn 1.351
_exptl_crystal_description Parallelepiped
_exptl_crystal_F_000 1104
_exptl_crystal_size_max 0.50
_exptl_crystal_size_mid 0.40
_exptl_crystal_size_min 0.20
_refine_diff_density_max 0.244
_refine_diff_density_min -0.313
_refine_diff_density_rms 0.047
_refine_ls_abs_structure_details
;
 Flack x determined using 2307 quotients [(I+)-(I-)]/[(I+)+(I-)]
 (Parsons, Flack and Wagner, Acta Cryst. B69 (2013) 249-259).
;
_refine_ls_abs_structure_Flack -0.02(5)
_refine_ls_extinction_coef .
_refine_ls_extinction_method none
_refine_ls_goodness_of_fit_ref 1.023
_refine_ls_hydrogen_treatment mixed
_refine_ls_matrix_type full
_refine_ls_number_parameters 344
_refine_ls_number_reflns 7671
_refine_ls_number_restraints 1
_refine_ls_restrained_S_all 1.022
_refine_ls_R_factor_all 0.0620
_refine_ls_R_factor_gt 0.0463
_refine_ls_shift/su_max 0.164
_refine_ls_shift/su_mean 0.004
_refine_ls_structure_factor_coef Fsqd
_refine_ls_weighting_details 'w=1/[\s^2^(Fo^2^)+(0.0541P)^2^+0.3587P] where P=(Fo^2^+2Fc^2^)/3'
_refine_ls_weighting_scheme calc
_refine_ls_wR_factor_gt 0.1094
_refine_ls_wR_factor_ref 0.1215
_reflns_Friedel_coverage 0.895
_reflns_Friedel_fraction_full 0.977
_reflns_Friedel_fraction_max 0.937
_reflns_number_gt 6063
_reflns_number_total 7671
_reflns_threshold_expression 'I > 2\s(I)'
_cod_data_source_file Exp_Form-I2FSynchrotron_Form-I_230K.cif
_cod_data_source_block 230k_smz-f1_a
_cod_database_code 1547421
_shelx_space_group_comment
;
The symmetry employed for this shelxl refinement is uniquely defined
by the following loop, which should always be used as a source of
symmetry information in preference to the above space-group names.
They are only intended as comments.
;
_shelx_estimated_absorpt_t_min 0.886
_shelx_estimated_absorpt_t_max 0.952

loop_
_space_group_symop_operation_xyz
'x, y, z'
'-x, -y, z+1/2'
'x+1/2, -y+1/2, z'
'-x+1/2, y+1/2, z+1/2'

loop_
_atom_site_label
_atom_site_type_symbol
_atom_site_fract_x
_atom_site_fract_y
_atom_site_fract_z
_atom_site_U_iso_or_equiv
_atom_site_adp_type
_atom_site_occupancy
_atom_site_site_symmetry_order
_atom_site_calc_flag
_atom_site_refinement_flags_posn
_atom_site_refinement_flags_adp
_atom_site_refinement_flags_occupancy
_atom_site_disorder_assembly
_atom_site_disorder_group
S1 S 0.64563(5) 0.49528(9) 0.34413(5) 0.03062(18) Uani 1 1 d . . . . .
S2 S 0.57779(5) 0.49624(9) 0.65274(5) 0.03005(18) Uani 1 1 d . . . . .
O1 O 0.68883(18) 0.3709(3) 0.30836(13) 0.0400(6) Uani 1 1 d . . . . .
O2 O 0.54833(17) 0.5223(3) 0.33745(14) 0.0398(6) Uani 1 1 d . . . . .
O3 O 0.67555(16) 0.4689(3) 0.65913(13) 0.0385(6) Uani 1 1 d . . . . .
O4 O 0.53552(17) 0.6233(3) 0.68759(12) 0.0386(6) Uani 1 1 d . . . . .
N1 N 0.8423(2) 1.1169(4) 0.31214(18) 0.0468(8) Uani 1 1 d . . . . .
N2 N 0.6549(2) 0.4487(4) 0.41717(15) 0.0348(6) Uani 1 1 d . . . . .
N3 N 0.81439(19) 0.4095(3) 0.41717(15) 0.0356(6) Uani 1 1 d . . . . .
N4 N 0.7281(2) 0.4296(5) 0.50952(16) 0.0493(8) Uani 1 1 d . . . . .
N5 N 0.3802(2) -0.1201(4) 0.69541(19) 0.0571(10) Uani 1 1 d . . . . .
H5A H 0.3238 -0.1186 0.7077 0.074 Uiso 1 1 calc R U . . .
H5B H 0.4075 -0.2116 0.6890 0.074 Uiso 1 1 calc R U . . .
N6 N 0.5683(2) 0.5383(4) 0.57937(15) 0.0366(7) Uani 1 1 d . . . . .
N7 N 0.4095(2) 0.5866(4) 0.58006(15) 0.0377(7) Uani 1 1 d . . . . .
N8 N 0.4961(2) 0.5658(5) 0.48751(16) 0.0497(8) Uani 1 1 d . . . . .
C1 C 0.7046(2) 0.6773(4) 0.33386(18) 0.0291(7) Uani 1 1 d . . . . .
C2 C 0.7942(2) 0.6793(4) 0.31053(16) 0.0298(7) Uani 1 1 d . . . . .
H2 H 0.8231 0.5822 0.2998 0.039 Uiso 1 1 calc R U . . .
C3 C 0.8396(2) 0.8252(4) 0.30340(17) 0.0302(7) Uani 1 1 d . . . . .
H3 H 0.8996 0.8260 0.2882 0.039 Uiso 1 1 calc R U . . .
C4 C 0.7967(2) 0.9724(4) 0.31880(16) 0.0323(7) Uani 1 1 d . . . . .
C5 C 0.7062(2) 0.9696(4) 0.3424(2) 0.0355(7) Uani 1 1 d . . . . .
H5 H 0.6769 1.0666 0.3528 0.046 Uiso 1 1 calc R U . . .
C6 C 0.6612(2) 0.8231(4) 0.35001(19) 0.0347(7) Uani 1 1 d . . . . .
H6 H 0.6017 0.8213 0.3660 0.045 Uiso 1 1 calc R U . . .
C7 C 0.7370(2) 0.4286(4) 0.44910(16) 0.0333(7) Uani 1 1 d . . . . .
C8 C 0.8065(3) 0.4047(8) 0.5404(2) 0.0687(15) Uani 1 1 d . . . . .
H8 H 0.8040 0.4019 0.5829 0.089 Uiso 1 1 calc R U . . .
C9 C 0.8898(3) 0.3833(7) 0.5125(2) 0.0630(13) Uani 1 1 d . . . . .
H9 H 0.9432 0.3660 0.5352 0.082 Uiso 1 1 calc R U . . .
C10 C 0.8920(2) 0.3880(5) 0.4499(2) 0.0436(9) Uani 1 1 d . . . . .
C11 C 0.9787(3) 0.3698(6) 0.4142(2) 0.0600(12) Uani 1 1 d . . . . .
H11A H 0.9802 0.2638 0.3956 0.078 Uiso 1 1 calc R U . . .
H11B H 1.0308 0.3820 0.4409 0.078 Uiso 1 1 calc R U . . .
H11C H 0.9810 0.4520 0.3830 0.078 Uiso 1 1 calc R U . . .
C12 C 0.5191(2) 0.3159(4) 0.66590(16) 0.0290(6) Uani 1 1 d . . . . .
C13 C 0.5636(2) 0.1684(4) 0.6556(2) 0.0395(8) Uani 1 1 d . . . . .
H13 H 0.6244 0.1674 0.6419 0.051 Uiso 1 1 calc R U . . .
C14 C 0.5178(3) 0.0237(4) 0.6656(2) 0.0442(10) Uani 1 1 d . . . . .
H14 H 0.5481 -0.0746 0.6585 0.057 Uiso 1 1 calc R U . . .
C15 C 0.4263(3) 0.0226(4) 0.68613(18) 0.0379(8) Uani 1 1 d . . . . .
C16 C 0.3823(2) 0.1721(4) 0.69650(17) 0.0342(7) Uani 1 1 d . . . . .
H16 H 0.3216 0.1734 0.7102 0.044 Uiso 1 1 calc R U . . .
C17 C 0.4279(2) 0.3173(4) 0.68660(18) 0.0313(7) Uani 1 1 d . . . . .
H17 H 0.3980 0.4159 0.6937 0.041 Uiso 1 1 calc R U . . .
C18 C 0.4866(2) 0.5653(4) 0.54835(17) 0.0344(7) Uani 1 1 d . . . . .
C19 C 0.4183(3) 0.5982(8) 0.4565(2) 0.0672(15) Uani 1 1 d . . . . .
H19 H 0.4206 0.6027 0.4141 0.087 Uiso 1 1 calc R U . . .
C20 C 0.3353(3) 0.6250(7) 0.4851(2) 0.0673(14) Uani 1 1 d . . . . .
H20 H 0.2825 0.6491 0.4627 0.088 Uiso 1 1 calc R U . . .
C21 C 0.3323(3) 0.6151(5) 0.5481(2) 0.0446(9) Uani 1 1 d . . . . .
C22 C 0.2455(3) 0.6357(7) 0.5843(3) 0.0637(13) Uani 1 1 d . . . . .
H22A H 0.2450 0.7417 0.6029 0.083 Uiso 1 1 calc R U . . .
H22B H 0.2427 0.5535 0.6155 0.083 Uiso 1 1 calc R U . . .
H22C H 0.1931 0.6251 0.5577 0.083 Uiso 1 1 calc R U . . .
H1N1 H 0.895(3) 1.121(6) 0.293(2) 0.065(14) Uiso 1 1 d . . . . .
H2N1 H 0.812(3) 1.202(6) 0.316(2) 0.053(12) Uiso 1 1 d . . . . .
H1N2 H 0.614(3) 0.484(5) 0.438(2) 0.043(12) Uiso 1 1 d . . . . .
H1N6 H 0.622(3) 0.498(5) 0.559(2) 0.060(15) Uiso 1 1 d . . . . .

loop_
_atom_site_aniso_label
_atom_site_aniso_U_11
_atom_site_aniso_U_22
_atom_site_aniso_U_33
_atom_site_aniso_U_23
_atom_site_aniso_U_13
_atom_site_aniso_U_12
S1 0.0286(3) 0.0327(4) 0.0305(4) 0.0024(3) -0.0015(3) -0.0020(3)
S2 0.0278(3) 0.0326(4) 0.0298(5) 0.0036(3) -0.0014(3) -0.0019(3)
O1 0.0473(14) 0.0334(11) 0.0394(15) -0.0056(11) 0.0003(12) -0.0016(10)
O2 0.0304(11) 0.0487(13) 0.0403(16) 0.0076(12) -0.0057(12) -0.0057(10)
O3 0.0279(11) 0.0510(14) 0.0367(15) 0.0078(12) -0.0062(11) -0.0034(9)
O4 0.0436(14) 0.0316(11) 0.0407(15) -0.0032(10) -0.0012(12) -0.0017(10)
N1 0.0400(17) 0.0345(15) 0.066(2) -0.0074(15) 0.0187(17) -0.0055(13)
N2 0.0254(13) 0.0456(16) 0.0333(18) 0.0072(14) 0.0011(12) 0.0011(11)
N3 0.0289(13) 0.0389(14) 0.0390(18) 0.0039(13) 0.0018(12) 0.0016(11)
N4 0.0347(16) 0.080(2) 0.0334(19) 0.0057(17) 0.0002(14) 0.0122(16)
N5 0.051(2) 0.0325(15) 0.088(3) -0.0053(17) 0.017(2) -0.0086(13)
N6 0.0279(13) 0.0514(17) 0.0304(18) 0.0098(14) 0.0018(12) 0.0027(12)
N7 0.0298(14) 0.0423(15) 0.0410(19) 0.0018(13) 0.0014(12) 0.0048(11)
N8 0.0352(16) 0.078(2) 0.036(2) 0.0066(17) -0.0028(14) 0.0134(16)
C1 0.0270(14) 0.0308(14) 0.0294(18) 0.0030(13) 0.0021(13) -0.0003(11)
C2 0.0281(14) 0.0327(14) 0.0285(18) -0.0011(12) 0.0003(13) 0.0035(11)
C3 0.0263(15) 0.0374(16) 0.0270(19) -0.0019(13) 0.0047(13) -0.0002(12)
C4 0.0354(17) 0.0331(15) 0.0285(18) -0.0019(12) 0.0009(14) -0.0013(12)
C5 0.0353(17) 0.0319(14) 0.039(2) -0.0028(15) 0.0063(17) 0.0034(12)
C6 0.0293(14) 0.0356(15) 0.039(2) -0.0001(15) 0.0074(15) 0.0014(11)
C7 0.0301(16) 0.0351(16) 0.035(2) 0.0048(14) 0.0004(14) 0.0029(12)
C8 0.051(3) 0.118(4) 0.037(3) 0.000(3) -0.010(2) 0.026(3)
C9 0.035(2) 0.105(4) 0.049(3) -0.004(3) -0.012(2) 0.019(2)
C10 0.0315(17) 0.048(2) 0.051(3) -0.0017(18) 0.0001(17) 0.0075(15)
C11 0.034(2) 0.077(3) 0.069(3) -0.003(3) 0.003(2) 0.0110(19)
C12 0.0287(14) 0.0300(13) 0.0282(17) 0.0003(12) 0.0015(13) 0.0015(11)
C13 0.0316(16) 0.0367(16) 0.050(2) 0.0010(17) 0.0090(18) 0.0045(12)
C14 0.0382(18) 0.0314(16) 0.063(3) -0.0030(16) 0.0060(18) 0.0042(13)
C15 0.0394(19) 0.0339(16) 0.040(2) -0.0004(14) 0.0009(16) -0.0017(13)
C16 0.0337(16) 0.0344(15) 0.035(2) -0.0037(14) 0.0037(14) -0.0023(12)
C17 0.0311(16) 0.0311(15) 0.032(2) -0.0021(13) 0.0028(14) 0.0015(12)
C18 0.0317(16) 0.0379(16) 0.034(2) 0.0051(14) -0.0018(14) 0.0021(13)
C19 0.044(2) 0.122(5) 0.035(3) 0.002(3) -0.0068(19) 0.024(3)
C20 0.043(2) 0.107(4) 0.052(3) -0.004(3) -0.010(2) 0.029(2)
C21 0.0326(17) 0.052(2) 0.050(3) -0.0003(18) -0.0017(17) 0.0075(15)
C22 0.034(2) 0.084(3) 0.073(3) -0.006(3) 0.006(2) 0.009(2)

loop_
_atom_type_symbol
_atom_type_description
_atom_type_scat_dispersion_real
_atom_type_scat_dispersion_imag
_atom_type_scat_source
C C 0.0033 0.0016 'International Tables Vol C Tables 4.2.6.8 and 6.1.1.4'
H H 0.0000 0.0000 'International Tables Vol C Tables 4.2.6.8 and 6.1.1.4'
N N 0.0061 0.0033 'International Tables Vol C Tables 4.2.6.8 and 6.1.1.4'
O O 0.0106 0.0060 'International Tables Vol C Tables 4.2.6.8 and 6.1.1.4'
S S 0.1246 0.1234 'International Tables Vol C Tables 4.2.6.8 and 6.1.1.4'

loop_
_geom_angle_atom_site_label_1
_geom_angle_atom_site_label_2
_geom_angle_atom_site_label_3
_geom_angle
_geom_angle_site_symmetry_1
_geom_angle_site_symmetry_3
O1 S1 O2 118.96(16) . .
O1 S1 N2 109.25(17) . .
O2 S1 N2 102.40(16) . .
O1 S1 C1 109.10(17) . .
O2 S1 C1 109.77(15) . .
N2 S1 C1 106.56(18) . .
O4 S2 O3 118.88(17) . .
O4 S2 N6 109.36(16) . .
O3 S2 N6 102.07(16) . .
O4 S2 C12 108.91(16) . .
O3 S2 C12 109.50(15) . .
N6 S2 C12 107.46(17) . .
C4 N1 H1N1 120(3) . .
C4 N1 H2N1 118(3) . .
H1N1 N1 H2N1 119(4) . .
C7 N2 S1 125.8(3) . .
C7 N2 H1N2 113(4) . .
S1 N2 H1N2 114(3) . .
C7 N3 C10 116.1(3) . .
C7 N4 C8 114.9(4) . .
C15 N5 H5A 120.0 . .
C15 N5 H5B 120.0 . .
H5A N5 H5B 120.0 . .
C18 N6 S2 125.7(3) . .
C18 N6 H1N6 121(3) . .
S2 N6 H1N6 109(3) . .
C18 N7 C21 116.9(3) . .
C18 N8 C19 114.6(4) . .
C2 C1 C6 120.1(3) . .
C2 C1 S1 121.1(2) . .
C6 C1 S1 118.8(2) . .
C3 C2 C1 119.9(3) . .
C3 C2 H2 120.1 . .
C1 C2 H2 120.1 . .
C2 C3 C4 120.7(3) . .
C2 C3 H3 119.6 . .
C4 C3 H3 119.6 . .
N1 C4 C3 120.6(3) . .
N1 C4 C5 120.3(3) . .
C3 C4 C5 119.2(3) . .
C6 C5 C4 120.0(3) . .
C6 C5 H5 120.0 . .
C4 C5 H5 120.0 . .
C5 C6 C1 120.2(3) . .
C5 C6 H6 119.9 . .
C1 C6 H6 119.9 . .
N4 C7 N3 127.2(3) . .
N4 C7 N2 114.7(3) . .
N3 C7 N2 118.1(3) . .
N4 C8 C9 123.0(4) . .
N4 C8 H8 118.5 . .
C9 C8 H8 118.5 . .
C8 C9 C10 117.7(4) . .
C8 C9 H9 121.2 . .
C10 C9 H9 121.2 . .
N3 C10 C9 121.1(4) . .
N3 C10 C11 116.0(4) . .
C9 C10 C11 122.9(4) . .
C10 C11 H11A 109.5 . .
C10 C11 H11B 109.5 . .
H11A C11 H11B 109.5 . .
C10 C11 H11C 109.5 . .
H11A C11 H11C 109.5 . .
H11B C11 H11C 109.5 . .
C13 C12 C17 119.9(3) . .
C13 C12 S2 119.3(2) . .
C17 C12 S2 120.8(2) . .
C14 C13 C12 120.1(3) . .
C14 C13 H13 120.0 . .
C12 C13 H13 120.0 . .
C13 C14 C15 120.8(3) . .
C13 C14 H14 119.6 . .
C15 C14 H14 119.6 . .
N5 C15 C16 120.3(3) . .
N5 C15 C14 121.2(3) . .
C16 C15 C14 118.5(3) . .
C17 C16 C15 120.9(3) . .
C17 C16 H16 119.6 . .
C15 C16 H16 119.6 . .
C16 C17 C12 119.8(3) . .
C16 C17 H17 120.1 . .
C12 C17 H17 120.1 . .
N7 C18 N8 127.4(3) . .
N7 C18 N6 119.0(3) . .
N8 C18 N6 113.6(3) . .
N8 C19 C20 122.5(4) . .
N8 C19 H19 118.8 . .
C20 C19 H19 118.8 . .
C19 C20 C21 118.2(4) . .
C19 C20 H20 120.9 . .
C21 C20 H20 120.9 . .
N7 C21 C20 120.4(4) . .
N7 C21 C22 116.4(4) . .
C20 C21 C22 123.2(4) . .
C21 C22 H22A 109.5 . .
C21 C22 H22B 109.5 . .
H22A C22 H22B 109.5 . .
C21 C22 H22C 109.5 . .
H22A C22 H22C 109.5 . .
H22B C22 H22C 109.5 . .

loop_
_geom_bond_atom_site_label_1
_geom_bond_atom_site_label_2
_geom_bond_distance
_geom_bond_site_symmetry_2
S1 O1 1.430(3) .
S1 O2 1.434(2) .
S1 N2 1.649(3) .
S1 C1 1.734(3) .
S2 O4 1.429(3) .
S2 O3 1.440(2) .
S2 N6 1.648(3) .
S2 C12 1.730(3) .
N1 C4 1.364(4) .
N1 H1N1 0.87(5) .
N1 H2N1 0.83(4) .
N2 C7 1.389(4) .
N2 H1N2 0.80(5) .
N3 C7 1.330(4) .
N3 C10 1.345(5) .
N4 C7 1.328(5) .
N4 C8 1.336(5) .
N5 C15 1.362(4) .
N5 H5A 0.8600 .
N5 H5B 0.8600 .
N6 C18 1.382(4) .
N6 H1N6 0.95(5) .
N7 C18 1.325(4) .
N7 C21 1.340(5) .
N8 C18 1.339(5) .
N8 C19 1.342(5) .
C1 C2 1.394(4) .
C1 C6 1.396(4) .
C2 C3 1.374(5) .
C2 H2 0.9300 .
C3 C4 1.399(5) .
C3 H3 0.9300 .
C4 C5 1.409(5) .
C5 C6 1.376(5) .
C5 H5 0.9300 .
C6 H6 0.9300 .
C8 C9 1.364(6) .
C8 H8 0.9300 .
C9 C10 1.371(6) .
C9 H9 0.9300 .
C10 C11 1.486(5) .
C11 H11A 0.9600 .
C11 H11B 0.9600 .
C11 H11C 0.9600 .
C12 C13 1.389(4) .
C12 C17 1.396(4) .
C13 C14 1.377(5) .
C13 H13 0.9300 .
C14 C15 1.400(5) .
C14 H14 0.9300 .
C15 C16 1.400(5) .
C16 C17 1.378(5) .
C16 H16 0.9300 .
C17 H17 0.9300 .
C19 C20 1.373(6) .
C19 H19 0.9300 .
C20 C21 1.380(7) .
C20 H20 0.9300 .
C21 C22 1.495(6) .
C22 H22A 0.9600 .
C22 H22B 0.9600 .
C22 H22C 0.9600 .

loop_
_geom_hbond_atom_site_label_D
_geom_hbond_atom_site_label_H
_geom_hbond_atom_site_label_A
_geom_hbond_distance_DH
_geom_hbond_distance_HA
_geom_hbond_distance_DA
_geom_hbond_angle_DHA
_geom_hbond_site_symmetry_A
N5 H5B O4 0.86 2.30 3.085(4) 152.6 1_545
N1 H1N1 O4 0.87(5) 2.51(5) 3.250(4) 143(4) 4_654
N1 H2N1 O1 0.83(4) 2.27(4) 3.047(4) 157(4) 1_565
N2 H1N2 N8 0.80(5) 2.14(5) 2.929(5) 174(5) .
N6 H1N6 N4 0.95(5) 1.96(5) 2.914(5) 175(5) .

loop_
_geom_torsion_atom_site_label_1
_geom_torsion_atom_site_label_2
_geom_torsion_atom_site_label_3
_geom_torsion_atom_site_label_4
_geom_torsion
_geom_torsion_site_symmetry_1
_geom_torsion_site_symmetry_2
_geom_torsion_site_symmetry_3
_geom_torsion_site_symmetry_4
O1 S1 N2 C7 60.5(3) . . . .
O2 S1 N2 C7 -172.4(3) . . . .
C1 S1 N2 C7 -57.2(3) . . . .
O4 S2 N6 C18 -57.2(3) . . . .
O3 S2 N6 C18 176.0(3) . . . .
C12 S2 N6 C18 60.9(3) . . . .
O1 S1 C1 C2 -18.4(4) . . . .
O2 S1 C1 C2 -150.4(3) . . . .
N2 S1 C1 C2 99.5(3) . . . .
O1 S1 C1 C6 162.3(3) . . . .
O2 S1 C1 C6 30.3(4) . . . .
N2 S1 C1 C6 -79.9(3) . . . .
C6 C1 C2 C3 -0.1(5) . . . .
S1 C1 C2 C3 -179.4(3) . . . .
C1 C2 C3 C4 -0.6(5) . . . .
C2 C3 C4 N1 179.4(3) . . . .
C2 C3 C4 C5 0.6(5) . . . .
N1 C4 C5 C6 -178.8(4) . . . .
C3 C4 C5 C6 0.0(6) . . . .
C4 C5 C6 C1 -0.6(6) . . . .
C2 C1 C6 C5 0.7(6) . . . .
S1 C1 C6 C5 -180.0(3) . . . .
C8 N4 C7 N3 -1.6(6) . . . .
C8 N4 C7 N2 177.8(4) . . . .
C10 N3 C7 N4 0.4(5) . . . .
C10 N3 C7 N2 -179.0(3) . . . .
S1 N2 C7 N4 164.8(3) . . . .
S1 N2 C7 N3 -15.7(5) . . . .
C7 N4 C8 C9 1.3(8) . . . .
N4 C8 C9 C10 0.1(9) . . . .
C7 N3 C10 C9 1.2(6) . . . .
C7 N3 C10 C11 -178.9(4) . . . .
C8 C9 C10 N3 -1.4(7) . . . .
C8 C9 C10 C11 178.7(5) . . . .
O4 S2 C12 C13 -157.4(3) . . . .
O3 S2 C12 C13 -25.9(3) . . . .
N6 S2 C12 C13 84.2(3) . . . .
O4 S2 C12 C17 22.6(3) . . . .
O3 S2 C12 C17 154.1(3) . . . .
N6 S2 C12 C17 -95.7(3) . . . .
C17 C12 C13 C14 0.2(6) . . . .
S2 C12 C13 C14 -179.7(4) . . . .
C12 C13 C14 C15 0.0(7) . . . .
C13 C14 C15 N5 179.2(4) . . . .
C13 C14 C15 C16 -0.1(6) . . . .
N5 C15 C16 C17 -179.2(4) . . . .
C14 C15 C16 C17 0.1(6) . . . .
C15 C16 C17 C12 0.1(6) . . . .
C13 C12 C17 C16 -0.2(5) . . . .
S2 C12 C17 C16 179.7(3) . . . .
C21 N7 C18 N8 -1.4(6) . . . .
C21 N7 C18 N6 178.9(3) . . . .
C19 N8 C18 N7 2.8(6) . . . .
C19 N8 C18 N6 -177.5(4) . . . .
S2 N6 C18 N7 11.9(5) . . . .
S2 N6 C18 N8 -167.8(3) . . . .
C18 N8 C19 C20 -1.4(8) . . . .
N8 C19 C20 C21 -1.1(9) . . . .
C18 N7 C21 C20 -1.5(6) . . . .
C18 N7 C21 C22 178.8(4) . . . .
C19 C20 C21 N7 2.7(8) . . . .
C19 C20 C21 C22 -177.7(5) . . . .
